data_4087405
loop_
_publ_author_name
'Horeglad, Pawe\/l'
'Cybularczyk, Martyna'
'Trzaskowski, Bartosz'
'\.Zukowska, Gra\.zyna Zofia'
'Dranka, Maciej'
'Zachara, Janusz'

_publ_section_title
;
 Dialkylgallium Alkoxides Stabilized with N-Heterocyclic Carbenes:
 Opportunities and Limitations for the Controlled and Stereoselective
 Polymerization of rac-Lactide
;
_journal_issue 14
_journal_name_full Organometallics
_journal_page_first 3480
_journal_paper_doi 10.1021/acs.organomet.5b00071
_journal_volume 34
_journal_year 2015
_chemical_absolute_configuration ad
_chemical_formula_moiety 'C5 H10 Ga O3, C27 H39 N2'
_chemical_formula_sum 'C32 H49 Ga N2 O3'
_chemical_formula_weight 579.45
_space_group_crystal_system orthorhombic
_space_group_IT_number 19
_space_group_name_Hall 'P 2ac 2ab'
_space_group_name_H-M_alt 'P 21 21 21'
_symmetry_cell_setting orthorhombic
_symmetry_Int_Tables_number 19
_symmetry_space_group_name_H-M 'P 21 21 21'
_atom_sites_solution_hydrogens geom
_atom_sites_solution_primary direct
_audit_creation_date 2014-08-28
_audit_creation_method
;
Olex2 1.2-beta
(compiled 2014.07.22 svn.r2960 for OlexSys, GUI svn.r4862)
;
_cell_angle_alpha 90
_cell_angle_beta 90
_cell_angle_gamma 90
_cell_formula_units_Z 4
_cell_length_a 10.80578(17)
_cell_length_b 16.9075(3)
_cell_length_c 17.9200(2)
_cell_measurement_reflns_used 16743
_cell_measurement_temperature 100.0(2)
_cell_measurement_theta_max 31.4870
_cell_measurement_theta_min 3.7760
_cell_volume 3273.96(9)
_computing_cell_refinement
;
CrysAlisPro, Agilent Technologies,
Version 1.171.37.34 (release 22-05-2014 CrysAlis171 .NET)
(compiled May 22 2014,16:03:01)
;
_computing_data_collection
;
CrysAlisPro, Agilent Technologies,
Version 1.171.37.34 (release 22-05-2014 CrysAlis171 .NET)
(compiled May 22 2014,16:03:01)
;
_computing_data_reduction
;
CrysAlisPro, Agilent Technologies,
Version 1.171.37.34 (release 22-05-2014 CrysAlis171 .NET)
(compiled May 22 2014,16:03:01)
;
_computing_molecular_graphics 'Olex2 (Dolomanov et al., 2009)'
_computing_publication_material 'Olex2 (Dolomanov et al., 2009)'
_computing_structure_refinement 'ShelXL (Sheldrick, 2008)'
_computing_structure_solution 'ShelXS (Sheldrick, 2008)'
_diffrn_ambient_temperature 100.0(2)
_diffrn_detector 'CCD plate'
_diffrn_detector_area_resol_mean 10.3347
_diffrn_detector_type Atlas
_diffrn_measured_fraction_theta_full 0.997
_diffrn_measured_fraction_theta_max 0.998
_diffrn_measurement_details
;
#__ type_ start__ end____ width___ exp.time_
  1 omega -102.00   53.00   1.0000   15.0000
omega____ theta____ kappa____ phi______ frames
    -      -19.6509    0.0000  -60.0000 155

#__ type_ start__ end____ width___ exp.time_
  2 omega   80.00  106.00   1.0000   15.0000
omega____ theta____ kappa____ phi______ frames
    -       19.9634  179.0000  -90.0000 26

#__ type_ start__ end____ width___ exp.time_
  3 omega  -13.00   99.00   1.0000   15.0000
omega____ theta____ kappa____ phi______ frames
    -       19.9634   77.0000  120.0000 112

#__ type_ start__ end____ width___ exp.time_
  4 omega  -13.00   65.00   1.0000   15.0000
omega____ theta____ kappa____ phi______ frames
    -       19.9634   77.0000  -30.0000 78

#__ type_ start__ end____ width___ exp.time_
  5 omega  -20.00   43.00   1.0000   15.0000
omega____ theta____ kappa____ phi______ frames
    -       19.9634  -77.0000 -150.0000 63

#__ type_ start__ end____ width___ exp.time_
  6 omega   64.00   97.00   1.0000   15.0000
omega____ theta____ kappa____ phi______ frames
    -       19.9634  179.0000   90.0000 33
;
_diffrn_measurement_device 'four-circle diffractometer'
_diffrn_measurement_device_type 'Xcalibur, Atlas, Gemini A Ultra'
_diffrn_measurement_method '\w scans'
_diffrn_orient_matrix_UB_11 0.0344635000
_diffrn_orient_matrix_UB_12 -0.0354594000
_diffrn_orient_matrix_UB_13 0.0039325000
_diffrn_orient_matrix_UB_21 -0.0523177000
_diffrn_orient_matrix_UB_22 -0.0222205000
_diffrn_orient_matrix_UB_23 -0.0114869000
_diffrn_orient_matrix_UB_31 0.0195704000
_diffrn_orient_matrix_UB_32 0.0030746000
_diffrn_orient_matrix_UB_33 -0.0376703000
_diffrn_radiation_monochromator graphite
_diffrn_radiation_probe x-ray
_diffrn_radiation_type MoK\a
_diffrn_radiation_wavelength 0.71073
_diffrn_reflns_av_R_equivalents 0.0405
_diffrn_reflns_av_unetI/netI 0.0332
_diffrn_reflns_Laue_measured_fraction_full 0.997
_diffrn_reflns_Laue_measured_fraction_max 0.998
_diffrn_reflns_limit_h_max 14
_diffrn_reflns_limit_h_min -14
_diffrn_reflns_limit_k_max 22
_diffrn_reflns_limit_k_min -19
_diffrn_reflns_limit_l_max 24
_diffrn_reflns_limit_l_min -23
_diffrn_reflns_number 39507
_diffrn_reflns_point_group_measured_fraction_full 0.998
_diffrn_reflns_point_group_measured_fraction_max 0.998
_diffrn_reflns_theta_full 26.000
_diffrn_reflns_theta_max 28.879
_diffrn_reflns_theta_min 3.264
_diffrn_source 'Enhance (Mo) X-ray Source'
_exptl_absorpt_coefficient_mu 0.872
_exptl_absorpt_correction_T_max 0.880
_exptl_absorpt_correction_T_min 0.733
_exptl_absorpt_correction_type gaussian
_exptl_absorpt_process_details
;
CrysAlisPro, Agilent Technologies,
Version 1.171.37.34 (release 22-05-2014 CrysAlis171 .NET)
(compiled May 22 2014,16:03:01)
Numerical absorption correction based on gaussian integration over
			a multifaceted crystal model
Empirical absorption correction using spherical harmonics,
 implemented in SCALE3 ABSPACK scaling algorithm.
;
_exptl_crystal_colour colourless
_exptl_crystal_colour_primary colourless
_exptl_crystal_density_diffrn 1.176
_exptl_crystal_description block
_exptl_crystal_F_000 1240
_exptl_crystal_size_max 0.5
_exptl_crystal_size_mid 0.36
_exptl_crystal_size_min 0.17
_refine_diff_density_max 0.453
_refine_diff_density_min -0.409
_refine_diff_density_rms 0.046
_refine_ls_abs_structure_details
;
 Flack x determined using 3361 quotients [(I+)-(I-)]/[(I+)+(I-)]
 (Parsons, Flack and Wagner, Acta Cryst. B69 (2013) 249-259).
;
_refine_ls_abs_structure_Flack -0.009(3)
_refine_ls_extinction_method none
_refine_ls_goodness_of_fit_ref 1.027
_refine_ls_hydrogen_treatment constr
_refine_ls_matrix_type full
_refine_ls_number_parameters 354
_refine_ls_number_reflns 8602
_refine_ls_number_restraints 0
_refine_ls_restrained_S_all 1.027
_refine_ls_R_factor_all 0.0334
_refine_ls_R_factor_gt 0.0292
_refine_ls_shift/su_max 0.001
_refine_ls_shift/su_mean 0.000
_refine_ls_structure_factor_coef Fsqd
_refine_ls_weighting_details 'w=1/[\s^2^(Fo^2^)+(0.0280P)^2^+0.9210P] where P=(Fo^2^+2Fc^2^)/3'
_refine_ls_weighting_scheme calc
_refine_ls_wR_factor_gt 0.0646
_refine_ls_wR_factor_ref 0.0665
_reflns_Friedel_coverage 0.802
_reflns_Friedel_fraction_full 0.999
_reflns_Friedel_fraction_max 0.999
_reflns_number_gt 7991
_reflns_number_total 8602
_reflns_threshold_expression 'I > 2\s(I)'
_cod_data_source_file om5b00071_si_007.cif
_cod_data_source_block ph113
_cod_original_cell_volume 3273.95(8)
_cod_database_code 4087405
_shelxl_version_number 2014-3
_shelx_space_group_comment
;
The symmetry employed for this shelxl refinement is uniquely defined
by the following loop, which should always be used as a source of
symmetry information in preference to the above space-group names.
They are only intended as comments.
;

loop_
_space_group_symop_operation_xyz
'x, y, z'
'-x+1/2, -y, z+1/2'
'x+1/2, -y+1/2, -z'
'-x, y+1/2, -z+1/2'

loop_
_atom_site_label
_atom_site_type_symbol
_atom_site_fract_x
_atom_site_fract_y
_atom_site_fract_z
_atom_site_U_iso_or_equiv
_atom_site_adp_type
_atom_site_occupancy
_atom_site_site_symmetry_order
_atom_site_calc_flag
_atom_site_refinement_flags_posn
Ga1 Ga 0.21209(2) 0.87995(2) 0.28344(2) 0.01840(6) Uani 1 1 d .
O1 O 0.23859(13) 0.79288(8) 0.21897(8) 0.0155(3) Uani 1 1 d .
O2 O 0.36132(19) 0.92675(11) 0.24024(9) 0.0282(4) Uani 1 1 d .
O3 O 0.49000(18) 0.90469(13) 0.14465(11) 0.0372(5) Uani 1 1 d .
C4 C 0.0680(3) 0.9435(2) 0.25157(18) 0.0463(9) Uani 1 1 d .
H4A H 0.0622 0.9429 0.1970 0.069 Uiso 1 1 calc GR
H4B H 0.0780 0.9980 0.2689 0.069 Uiso 1 1 calc GR
H4C H -0.0077 0.9209 0.2729 0.069 Uiso 1 1 calc GR
C5 C 0.2402(3) 0.85144(15) 0.38847(13) 0.0286(6) Uani 1 1 d .
H5A H 0.1914 0.8044 0.4009 0.043 Uiso 1 1 calc GR
H5B H 0.2151 0.8955 0.4206 0.043 Uiso 1 1 calc GR
H5C H 0.3283 0.8402 0.3962 0.043 Uiso 1 1 calc GR
C7 C 0.32370(19) 0.81341(13) 0.16271(12) 0.0151(4) Uani 1 1 d .
H7 H 0.3826 0.7682 0.1565 0.018 Uiso 1 1 calc R
C8 C 0.3994(2) 0.88692(16) 0.18315(12) 0.0220(5) Uani 1 1 d .
C10 C 0.2610(2) 0.82783(15) 0.08754(12) 0.0234(5) Uani 1 1 d .
H10A H 0.2164 0.7800 0.0722 0.035 Uiso 1 1 calc GR
H10B H 0.3237 0.8408 0.0500 0.035 Uiso 1 1 calc GR
H10C H 0.2025 0.8719 0.0921 0.035 Uiso 1 1 calc GR
N1 N 0.28021(17) 0.58622(10) 0.30379(9) 0.0132(3) Uani 1 1 d .
N2 N 0.30968(16) 0.57806(10) 0.18294(9) 0.0128(3) Uani 1 1 d .
C1 C 0.28774(18) 0.62476(12) 0.24017(10) 0.0120(3) Uani 1 1 d .
H1 H 0.2783 0.6805 0.2360 0.014 Uiso 1 1 calc R
C2 C 0.2952(2) 0.49975(12) 0.29141(11) 0.0170(4) Uani 1 1 d .
H2A H 0.2176 0.4709 0.3025 0.020 Uiso 1 1 calc R
H2B H 0.3628 0.4780 0.3225 0.020 Uiso 1 1 calc R
C3 C 0.3273(2) 0.49520(12) 0.20808(12) 0.0177(4) Uani 1 1 d .
H3A H 0.4138 0.4777 0.2005 0.021 Uiso 1 1 calc R
H3B H 0.2709 0.4587 0.1814 0.021 Uiso 1 1 calc R
C11 C 0.2849(2) 0.62094(13) 0.37747(10) 0.0153(4) Uani 1 1 d .
C12 C 0.3997(2) 0.64656(14) 0.40454(12) 0.0179(5) Uani 1 1 d .
C13 C 0.4022(2) 0.67673(16) 0.47733(13) 0.0238(5) Uani 1 1 d .
H13 H 0.4781 0.6952 0.4976 0.029 Uiso 1 1 calc R
C14 C 0.2956(3) 0.67996(15) 0.52006(12) 0.0255(5) Uani 1 1 d .
H14 H 0.2993 0.7003 0.5694 0.031 Uiso 1 1 calc R
C15 C 0.1836(2) 0.65393(15) 0.49176(13) 0.0228(5) Uani 1 1 d .
H15 H 0.1115 0.6564 0.5220 0.027 Uiso 1 1 calc R
C16 C 0.1754(2) 0.62404(15) 0.41905(11) 0.0178(4) Uani 1 1 d .
C17 C 0.31973(19) 0.60198(12) 0.10558(11) 0.0124(4) Uani 1 1 d .
C18 C 0.43626(19) 0.62391(15) 0.07785(11) 0.0152(4) Uani 1 1 d .
C19 C 0.4416(2) 0.64514(14) 0.00237(12) 0.0189(5) Uani 1 1 d .
H19 H 0.5183 0.6613 -0.0186 0.023 Uiso 1 1 calc R
C20 C 0.3367(2) 0.64294(14) -0.04229(12) 0.0214(5) Uani 1 1 d .
H20 H 0.3432 0.6568 -0.0935 0.026 Uiso 1 1 calc R
C21 C 0.2229(2) 0.62087(14) -0.01355(11) 0.0192(4) Uani 1 1 d .
H21 H 0.1522 0.6197 -0.0450 0.023 Uiso 1 1 calc R
C22 C 0.2119(2) 0.60020(11) 0.06198(11) 0.0151(4) Uani 1 1 d .
C23 C 0.5166(2) 0.64378(16) 0.35722(13) 0.0222(5) Uani 1 1 d .
H23 H 0.5010 0.6066 0.3149 0.027 Uiso 1 1 calc R
C24 C 0.5419(3) 0.72587(18) 0.32367(14) 0.0297(6) Uani 1 1 d .
H24A H 0.4704 0.7426 0.2939 0.045 Uiso 1 1 calc GR
H24B H 0.6154 0.7233 0.2917 0.045 Uiso 1 1 calc GR
H24C H 0.5560 0.7640 0.3640 0.045 Uiso 1 1 calc GR
C25 C 0.6295(2) 0.6134(2) 0.39966(14) 0.0333(6) Uani 1 1 d .
H25A H 0.6501 0.6504 0.4399 0.050 Uiso 1 1 calc GR
H25B H 0.6998 0.6090 0.3654 0.050 Uiso 1 1 calc GR
H25C H 0.6110 0.5613 0.4210 0.050 Uiso 1 1 calc GR
C26 C 0.0524(2) 0.59984(14) 0.38456(14) 0.0220(5) Uani 1 1 d .
H26 H 0.0701 0.5579 0.3467 0.026 Uiso 1 1 calc R
C27 C -0.0048(2) 0.67029(17) 0.34322(15) 0.0292(6) Uani 1 1 d .
H27A H -0.0240 0.7124 0.3790 0.044 Uiso 1 1 calc GR
H27B H -0.0809 0.6534 0.3182 0.044 Uiso 1 1 calc GR
H27C H 0.0540 0.6902 0.3061 0.044 Uiso 1 1 calc GR
C28 C -0.0381(2) 0.56496(18) 0.44141(17) 0.0330(6) Uani 1 1 d .
H28A H 0.0043 0.5247 0.4713 0.049 Uiso 1 1 calc GR
H28B H -0.1080 0.5408 0.4151 0.049 Uiso 1 1 calc GR
H28C H -0.0684 0.6071 0.4742 0.049 Uiso 1 1 calc GR
C29 C 0.55325(19) 0.62368(15) 0.12526(11) 0.0175(4) Uani 1 1 d .
H29 H 0.5276 0.6200 0.1788 0.021 Uiso 1 1 calc R
C30 C 0.6307(2) 0.69919(15) 0.11621(14) 0.0224(5) Uani 1 1 d .
H30A H 0.6651 0.7012 0.0656 0.034 Uiso 1 1 calc GR
H30B H 0.6984 0.6989 0.1526 0.034 Uiso 1 1 calc GR
H30C H 0.5782 0.7456 0.1246 0.034 Uiso 1 1 calc GR
C31 C 0.6328(2) 0.55089(15) 0.10743(14) 0.0223(5) Uani 1 1 d .
H31A H 0.5835 0.5028 0.1145 0.033 Uiso 1 1 calc GR
H31B H 0.7046 0.5497 0.1408 0.033 Uiso 1 1 calc GR
H31C H 0.6612 0.5537 0.0555 0.033 Uiso 1 1 calc GR
C32 C 0.0864(2) 0.58028(14) 0.09514(13) 0.0185(5) Uani 1 1 d .
H32 H 0.1010 0.5525 0.1436 0.022 Uiso 1 1 calc R
C33 C 0.0131(2) 0.65593(17) 0.11183(17) 0.0298(6) Uani 1 1 d .
H33A H 0.0601 0.6891 0.1466 0.045 Uiso 1 1 calc GR
H33B H -0.0667 0.6420 0.1342 0.045 Uiso 1 1 calc GR
H33C H -0.0009 0.6851 0.0653 0.045 Uiso 1 1 calc GR
C34 C 0.0104(2) 0.52495(16) 0.04539(16) 0.0288(6) Uani 1 1 d .
H34A H -0.0079 0.5514 -0.0020 0.043 Uiso 1 1 calc GR
H34B H -0.0673 0.5114 0.0706 0.043 Uiso 1 1 calc GR
H34C H 0.0577 0.4766 0.0357 0.043 Uiso 1 1 calc GR

loop_
_atom_site_aniso_label
_atom_site_aniso_U_11
_atom_site_aniso_U_22
_atom_site_aniso_U_33
_atom_site_aniso_U_23
_atom_site_aniso_U_13
_atom_site_aniso_U_12
Ga1 0.02432(12) 0.01581(11) 0.01506(10) -0.00099(9) 0.00238(10) 0.00467(11)
O1 0.0178(7) 0.0131(7) 0.0155(7) 0.0000(6) 0.0034(6) -0.0005(5)
O2 0.0413(11) 0.0249(10) 0.0183(8) -0.0048(7) 0.0041(8) -0.0138(8)
O3 0.0292(10) 0.0548(14) 0.0276(10) -0.0084(9) 0.0057(8) -0.0242(9)
C4 0.052(2) 0.051(2) 0.0358(16) -0.0077(14) -0.0059(15) 0.0331(16)
C5 0.0464(16) 0.0220(12) 0.0174(11) 0.0000(9) 0.0032(10) 0.0019(11)
C7 0.0144(10) 0.0157(11) 0.0152(10) -0.0015(7) 0.0011(8) -0.0014(8)
C8 0.0224(11) 0.0277(13) 0.0159(10) -0.0014(10) -0.0020(8) -0.0086(10)
C10 0.0291(13) 0.0254(12) 0.0158(10) 0.0013(8) -0.0044(9) -0.0089(10)
N1 0.0123(8) 0.0146(8) 0.0127(7) 0.0008(6) 0.0005(7) -0.0003(7)
N2 0.0136(9) 0.0122(8) 0.0126(8) 0.0015(6) 0.0006(7) 0.0008(7)
C1 0.0080(7) 0.0142(9) 0.0137(8) 0.0018(7) -0.0008(7) 0.0008(9)
C2 0.0186(10) 0.0146(9) 0.0180(9) 0.0042(7) 0.0025(10) 0.0035(9)
C3 0.0219(10) 0.0122(10) 0.0190(10) 0.0022(8) 0.0007(9) 0.0037(8)
C11 0.0175(9) 0.0172(9) 0.0111(8) 0.0023(8) 0.0007(8) 0.0005(11)
C12 0.0169(11) 0.0234(12) 0.0135(10) 0.0024(8) -0.0011(8) 0.0008(9)
C13 0.0240(12) 0.0300(14) 0.0175(11) -0.0005(9) -0.0062(9) 0.0007(10)
C14 0.0350(13) 0.0293(13) 0.0123(9) -0.0002(8) -0.0006(11) 0.0032(12)
C15 0.0254(13) 0.0260(13) 0.0169(11) 0.0006(9) 0.0079(9) 0.0040(10)
C16 0.0189(10) 0.0172(11) 0.0173(10) 0.0029(9) 0.0029(8) 0.0029(9)
C17 0.0163(10) 0.0101(10) 0.0108(9) 0.0002(7) -0.0003(7) 0.0011(7)
C18 0.0157(9) 0.0161(10) 0.0139(9) -0.0006(9) 0.0014(7) 0.0027(9)
C19 0.0190(11) 0.0218(12) 0.0158(10) 0.0017(8) 0.0043(9) 0.0009(9)
C20 0.0279(12) 0.0241(12) 0.0122(10) 0.0019(8) 0.0004(9) 0.0040(9)
C21 0.0222(11) 0.0192(10) 0.0161(9) -0.0004(8) -0.0050(8) 0.0014(11)
C22 0.0155(9) 0.0125(10) 0.0173(9) 0.0000(7) -0.0022(9) 0.0016(9)
C23 0.0152(11) 0.0336(14) 0.0176(11) -0.0012(9) -0.0009(9) -0.0032(9)
C24 0.0291(14) 0.0413(16) 0.0186(12) 0.0046(10) 0.0008(10) -0.0085(12)
C25 0.0161(11) 0.0557(18) 0.0280(12) 0.0093(13) -0.0018(10) 0.0002(13)
C26 0.0148(11) 0.0253(13) 0.0259(12) -0.0005(9) 0.0071(9) 0.0010(9)
C27 0.0219(12) 0.0378(16) 0.0278(13) 0.0048(11) -0.0021(11) 0.0022(11)
C28 0.0201(13) 0.0368(16) 0.0421(16) 0.0088(12) 0.0109(11) -0.0010(11)
C29 0.0133(9) 0.0241(11) 0.0150(9) 0.0004(9) 0.0019(8) 0.0013(10)
C30 0.0150(11) 0.0267(13) 0.0255(12) -0.0019(10) 0.0035(10) -0.0032(9)
C31 0.0170(11) 0.0248(13) 0.0251(12) 0.0032(9) -0.0018(10) 0.0032(9)
C32 0.0152(11) 0.0189(12) 0.0213(11) 0.0034(9) -0.0044(9) -0.0030(9)
C33 0.0183(12) 0.0285(14) 0.0427(16) -0.0040(12) 0.0054(11) -0.0025(11)
C34 0.0243(13) 0.0247(14) 0.0374(15) -0.0007(11) -0.0078(11) -0.0079(10)

loop_
_atom_type_symbol
_atom_type_description
_atom_type_scat_dispersion_real
_atom_type_scat_dispersion_imag
_atom_type_scat_source
C C 0.0033 0.0016 'International Tables Vol C Tables 4.2.6.8 and 6.1.1.4'
H H 0.0000 0.0000 'International Tables Vol C Tables 4.2.6.8 and 6.1.1.4'
N N 0.0061 0.0033 'International Tables Vol C Tables 4.2.6.8 and 6.1.1.4'
O O 0.0106 0.0060 'International Tables Vol C Tables 4.2.6.8 and 6.1.1.4'
Ga Ga 0.2307 1.6083 'International Tables Vol C Tables 4.2.6.8 and 6.1.1.4'

loop_
_exptl_crystal_face_index_h
_exptl_crystal_face_index_k
_exptl_crystal_face_index_l
_exptl_crystal_face_perp_dist
5 2 -24 0.1229
-6 1 9 0.2051
14 -6 7 0.2246
-4 -18 10 0.1739
10 -1 -12 0.1567
2 22 3 0.0648
-2 -23 -3 0.0983
-5 -20 -11 0.1165
6 -3 7 0.2311
-4 -18 -15 0.1129
-6 8 -22 0.1589
3 23 4 0.0689
-8 -4 -21 0.1524
-9 -16 13 0.1774
-15 0 3 0.2486
2 -22 8 0.1856

loop_
_geom_angle_atom_site_label_1
_geom_angle_atom_site_label_2
_geom_angle_atom_site_label_3
_geom_angle
O1 Ga1 O2 87.03(7)
O1 Ga1 C4 111.43(11)
O1 Ga1 C5 111.72(9)
O2 Ga1 C4 108.39(13)
O2 Ga1 C5 110.51(10)
C5 Ga1 C4 122.13(13)
C7 O1 Ga1 110.13(12)
C8 O2 Ga1 111.40(15)
O1 C7 C8 112.17(17)
O1 C7 C10 112.39(17)
C10 C7 C8 108.55(18)
O2 C8 C7 116.3(2)
O3 C8 O2 124.6(2)
O3 C8 C7 119.1(2)
C1 N1 C2 110.54(16)
C1 N1 C11 126.02(17)
C11 N1 C2 122.10(16)
C1 N2 C3 110.68(17)
C1 N2 C17 126.30(17)
C17 N2 C3 123.00(16)
N1 C1 N2 112.90(18)
N1 C2 C3 102.65(15)
N2 C3 C2 102.65(16)
C12 C11 N1 118.21(19)
C16 C11 N1 118.17(19)
C16 C11 C12 123.57(18)
C11 C12 C13 116.9(2)
C11 C12 C23 122.2(2)
C13 C12 C23 120.9(2)
C14 C13 C12 120.9(2)
C15 C14 C13 120.8(2)
C14 C15 C16 120.8(2)
C11 C16 C15 117.1(2)
C11 C16 C26 120.80(18)
C15 C16 C26 122.1(2)
C18 C17 N2 118.69(18)
C22 C17 N2 117.70(18)
C22 C17 C18 123.60(18)
C17 C18 C29 123.12(18)
C19 C18 C17 116.54(19)
C19 C18 C29 120.33(19)
C20 C19 C18 121.1(2)
C21 C20 C19 121.2(2)
C20 C21 C22 120.1(2)
C17 C22 C32 121.90(17)
C21 C22 C17 117.5(2)
C21 C22 C32 120.6(2)
C12 C23 C24 109.7(2)
C12 C23 C25 113.33(19)
C25 C23 C24 110.9(2)
C16 C26 C27 109.9(2)
C16 C26 C28 113.0(2)
C28 C26 C27 111.3(2)
C18 C29 C30 113.1(2)
C18 C29 C31 110.55(19)
C31 C29 C30 109.82(18)
C22 C32 C33 110.65(19)
C22 C32 C34 112.8(2)
C34 C32 C33 110.2(2)

loop_
_geom_bond_atom_site_label_1
_geom_bond_atom_site_label_2
_geom_bond_distance
Ga1 O1 1.8931(15)
Ga1 O2 1.9560(18)
Ga1 C4 1.976(3)
Ga1 C5 1.967(2)
O1 C7 1.408(2)
O2 C8 1.292(3)
O3 C8 1.235(3)
C7 C8 1.532(3)
C7 C10 1.528(3)
N1 C1 1.316(2)
N1 C2 1.488(3)
N1 C11 1.446(2)
N2 C1 1.316(2)
N2 C3 1.484(3)
N2 C17 1.448(3)
C2 C3 1.535(3)
C11 C12 1.401(3)
C11 C16 1.399(3)
C12 C13 1.401(3)
C12 C23 1.523(3)
C13 C14 1.385(4)
C14 C15 1.384(4)
C15 C16 1.400(3)
C16 C26 1.521(3)
C17 C18 1.404(3)
C17 C22 1.403(3)
C18 C19 1.400(3)
C18 C29 1.523(3)
C19 C20 1.388(3)
C20 C21 1.385(3)
C21 C22 1.403(3)
C22 C32 1.518(3)
C23 C24 1.537(4)
C23 C25 1.526(3)
C26 C27 1.533(4)
C26 C28 1.530(3)
C29 C30 1.535(3)
C29 C31 1.535(3)
C32 C33 1.534(3)
C32 C34 1.531(3)

loop_
_geom_hbond_atom_site_label_D
_geom_hbond_atom_site_label_H
_geom_hbond_atom_site_label_A
_geom_hbond_distance_DH
_geom_hbond_distance_HA
_geom_hbond_distance_DA
_geom_hbond_angle_DHA
_geom_hbond_site_symmetry_A
C1 H1 O1 0.95 1.97 2.916(3) 172.1 .
C2 H2B O3 0.99 2.10 3.047(3) 159.4 4_645

loop_
_geom_torsion_atom_site_label_1
_geom_torsion_atom_site_label_2
_geom_torsion_atom_site_label_3
_geom_torsion_atom_site_label_4
_geom_torsion
Ga1 O1 C7 C8 18.2(2)
Ga1 O1 C7 C10 -104.40(18)
Ga1 O2 C8 O3 178.3(2)
Ga1 O2 C8 C7 -0.9(3)
O1 C7 C8 O2 -11.7(3)
O1 C7 C8 O3 169.0(2)
O2 Ga1 O1 C7 -15.45(13)
C4 Ga1 O1 C7 93.15(17)
C5 Ga1 O1 C7 -126.37(15)
C10 C7 C8 O2 113.1(2)
C10 C7 C8 O3 -66.2(3)
N1 C2 C3 N2 -7.2(2)
N1 C11 C12 C13 -177.3(2)
N1 C11 C12 C23 4.0(3)
N1 C11 C16 C15 176.6(2)
N1 C11 C16 C26 -6.5(3)
N2 C17 C18 C19 178.8(2)
N2 C17 C18 C29 0.1(3)
N2 C17 C22 C21 -177.91(19)
N2 C17 C22 C32 4.7(3)
C1 N1 C2 C3 5.9(2)
C1 N1 C11 C12 -74.9(3)
C1 N1 C11 C16 107.8(3)
C1 N2 C3 C2 6.9(2)
C1 N2 C17 C18 89.6(3)
C1 N2 C17 C22 -91.8(2)
C2 N1 C1 N2 -1.8(3)
C2 N1 C11 C12 90.6(3)
C2 N1 C11 C16 -86.7(3)
C3 N2 C1 N1 -3.5(2)
C3 N2 C17 C18 -88.5(2)
C3 N2 C17 C22 90.2(2)
C11 N1 C1 N2 165.2(2)
C11 N1 C2 C3 -161.66(19)
C11 C12 C13 C14 0.6(4)
C11 C12 C23 C24 98.8(3)
C11 C12 C23 C25 -136.7(3)
C11 C16 C26 C27 -85.7(3)
C11 C16 C26 C28 149.3(2)
C12 C11 C16 C15 -0.6(3)
C12 C11 C16 C26 176.3(2)
C12 C13 C14 C15 -0.4(4)
C13 C12 C23 C24 -79.9(3)
C13 C12 C23 C25 44.7(3)
C13 C14 C15 C16 -0.3(4)
C14 C15 C16 C11 0.8(4)
C14 C15 C16 C26 -176.0(2)
C15 C16 C26 C27 91.1(3)
C15 C16 C26 C28 -33.9(3)
C16 C11 C12 C13 -0.1(3)
C16 C11 C12 C23 -178.8(2)
C17 N2 C1 N1 178.24(19)
C17 N2 C3 C2 -174.81(18)
C17 C18 C19 C20 -1.1(3)
C17 C18 C29 C30 -133.7(2)
C17 C18 C29 C31 102.7(2)
C17 C22 C32 C33 98.4(2)
C17 C22 C32 C34 -137.6(2)
C18 C17 C22 C21 0.7(3)
C18 C17 C22 C32 -176.7(2)
C18 C19 C20 C21 1.0(4)
C19 C18 C29 C30 47.6(3)
C19 C18 C29 C31 -76.0(3)
C19 C20 C21 C22 0.0(4)
C20 C21 C22 C17 -0.8(3)
C20 C21 C22 C32 176.6(2)
C21 C22 C32 C33 -78.9(3)
C21 C22 C32 C34 45.1(3)
C22 C17 C18 C19 0.3(3)
C22 C17 C18 C29 -178.5(2)
C23 C12 C13 C14 179.3(2)
C29 C18 C19 C20 177.7(2)
